data_2200537
loop_
_publ_author_name
'Smith, Graham'
'Bott, Raymond C.'
'Jenkins, Ian D.'
'Wermuth, Urs D.'

_publ_section_title
;
 Racemic
 6-<i>exo</i>-hydroxybicyclo[2.2.1]heptane-2-<i>exo</i>-carboxylic acid
;
_journal_issue 8
_journal_name_full 'Acta Crystallographica Section E'
_journal_page_first o788
_journal_page_last o789
_journal_paper_doi 10.1107/S1600536801012223
_journal_volume 57
_journal_year 2001
_chemical_formula_iupac 'C8 H12 O3'
_chemical_formula_moiety 'C8 H12 O3'
_chemical_formula_sum 'C8 H12 O3'
_chemical_formula_weight 156.18
_chemical_melting_point 434.5(5)
_chemical_name_common
;
Racemic 6-exo-hydroxybicyclo[2.2.1]heptane-2-exo-carboxylic acid
;
_chemical_name_systematic
;
Racemic 6-exo-hydroxybicyclo[2.2.1]heptane-2-exo-carboxylic acid
;
_space_group_IT_number 14
_symmetry_cell_setting monoclinic
_symmetry_space_group_name_Hall '-P 2yab'
_symmetry_space_group_name_H-M 'P 1 21/a 1'
_cell_angle_alpha 90
_cell_angle_beta 101.860(14)
_cell_angle_gamma 90
_cell_formula_units_Z 4
_cell_length_a 11.821(2)
_cell_length_b 10.7618(18)
_cell_length_c 6.3146(11)
_cell_measurement_reflns_used 25
_cell_measurement_temperature 295(2)
_cell_measurement_theta_max 16.3
_cell_measurement_theta_min 13.1
_cell_volume 786.2(2)
_computing_cell_refinement 'MSC/AFC Diffractometer Control Software'
_computing_data_collection
;
MSC/AFC Diffractometer Control Software (Molecular Structure
Corporation, 1999a)
;
_computing_data_reduction 'TEXSAN for Windows (Molecular Structure Corporation, 1999b)'
_computing_molecular_graphics ' PLATON for Windows (Spek, 1999)'
_computing_publication_material 'TEXSAN for Windows'
_computing_structure_refinement 'SHELXL97 (Sheldrick, 1997)'
_computing_structure_solution 'SHELXS97 (Sheldrick, 1997)'
_diffrn_ambient_temperature 295(2)
_diffrn_measured_fraction_theta_full .999
_diffrn_measured_fraction_theta_max .999
_diffrn_measurement_device_type 'Rigaku AFC-7R'
_diffrn_measurement_method \w--2\q
_diffrn_radiation_monochromator 'graphite '
_diffrn_radiation_source 'Rigaku rotating anode'
_diffrn_radiation_type MoK\a
_diffrn_radiation_wavelength .71069
_diffrn_reflns_av_R_equivalents .033
_diffrn_reflns_av_sigmaI/netI .042
_diffrn_reflns_limit_h_max 15
_diffrn_reflns_limit_h_min -8
_diffrn_reflns_limit_k_max 13
_diffrn_reflns_limit_k_min 0
_diffrn_reflns_limit_l_max 8
_diffrn_reflns_limit_l_min -8
_diffrn_reflns_number 2170
_diffrn_reflns_theta_full 27.5
_diffrn_reflns_theta_max 27.5
_diffrn_reflns_theta_min 2.6
_diffrn_standards_decay_% 1.2
_diffrn_standards_interval_count 150
_diffrn_standards_number 3
_exptl_absorpt_coefficient_mu .100
_exptl_absorpt_correction_type none
_exptl_crystal_colour colourless
_exptl_crystal_density_diffrn 1.320
_exptl_crystal_density_method 'not measured'
_exptl_crystal_description prism
_exptl_crystal_F_000 336
_exptl_crystal_size_max .50
_exptl_crystal_size_mid .35
_exptl_crystal_size_min .20
_refine_diff_density_max .29
_refine_diff_density_min -.17
_refine_ls_extinction_coef .023(5)
_refine_ls_extinction_method SHELXL97
_refine_ls_goodness_of_fit_ref 1.04
_refine_ls_hydrogen_treatment refall
_refine_ls_matrix_type full
_refine_ls_number_parameters 149
_refine_ls_number_reflns 1805
_refine_ls_number_restraints 0
_refine_ls_restrained_S_all 1.04
_refine_ls_R_factor_all .076
_refine_ls_R_factor_gt .043
_refine_ls_shift/su_max <0.001
_refine_ls_shift/su_mean .000
_refine_ls_structure_factor_coef Fsqd
_refine_ls_weighting_details 'calc w = 1/[\s^2^(Fo^2^)+(0.0615P)^2^+0.1309P] where P = (Fo^2^+2Fc^2^)/3'
_refine_ls_weighting_scheme calc
_refine_ls_wR_factor_ref .132
_reflns_number_gt 1216
_reflns_number_total 1805
_reflns_threshold_expression I>2\s(I)
_cod_data_source_file tk6030.cif
_cod_data_source_block I
_cod_depositor_comments
;
The following automatic conversions were performed:

'_chemical_melting_point' value '434--435 K' was changed to
'434.5(5)' - the average value was taken and precision was estimated.

Automatic conversion script
Id: cif_fix_values 1646 2011-03-28 12:23:43Z adriana 

The following automatic conversions were performed:

'_chemical_melting_point' value '434--435 K' was changed to
'434.5(5)' - the average value was taken and precision was estimated.

Automatic conversion script
Id: cif_fix_values 1715 2011-07-08 13:25:40Z adriana 
;
_cod_original_sg_symbol_H-M 'P 21/a'
_cod_database_code 2200537
_cod_database_fobs_code 2200537

loop_
_symmetry_equiv_pos_as_xyz
'x, y, z'
'-x+1/2, y+1/2, -z'
'-x, -y, -z'
'x-1/2, -y-1/2, z'

loop_
_atom_site_aniso_label
_atom_site_aniso_U_11
_atom_site_aniso_U_22
_atom_site_aniso_U_33
_atom_site_aniso_U_12
_atom_site_aniso_U_13
_atom_site_aniso_U_23
O6 .0447(7) .0445(7) .0461(7) -.0082(6) -.0123(5) .0026(6)
O211 .0797(11) .0528(8) .0564(9) .0017(7) -.0109(7) -.0170(7)
O212 .0922(12) .0495(8) .0545(8) .0039(8) -.0343(8) .0018(7)
C1 .0381(8) .0324(8) .0303(7) -.0010(6) -.0005(6) .0029(6)
C2 .0330(8) .0391(9) .0379(8) .0013(7) -.0003(6) .0001(7)
C3 .0461(10) .0453(10) .0491(10) -.0076(8) .0002(8) .0101(8)
C4 .0457(10) .0373(9) .0560(11) .0029(7) -.0004(8) .0145(8)
C5 .0472(10) .0627(12) .0361(8) -.0044(9) -.0032(7) .0119(8)
C6 .0355(8) .0433(9) .0340(8) .0015(7) -.0039(6) -.0034(7)
C7 .0424(10) .0421(10) .0535(10) .0058(8) .0077(8) -.0027(8)
C21 .0338(8) .0415(9) .0438(9) -.0032(7) -.0044(6) -.0005(7)

loop_
_atom_site_label
_atom_site_fract_x
_atom_site_fract_y
_atom_site_fract_z
_atom_site_U_iso_or_equiv
_atom_site_thermal_displace_type
_atom_site_occupancy
_atom_site_type_symbol
O6 .05140(11) .20706(13) .0912(2) .0482(4) Uani 1.000 O
O211 .39684(14) .48698(13) .6884(2) .0665(5) Uani 1.000 O
O212 .42875(16) .28610(14) .6870(3) .0725(5) Uani 1.000 O
C1 .20068(13) .32132(14) .3489(2) .0347(4) Uani 1.000 C
C2 .32589(14) .37061(15) .3625(3) .0378(5) Uani 1.000 C
C3 .30626(17) .49228(18) .2292(3) .0482(6) Uani 1.000 C
C4 .17567(16) .49212(16) .1404(3) .0479(6) Uani 1.000 C
C5 .14741(17) .3864(2) -.0220(3) .0503(6) Uani 1.000 C
C6 .16179(14) .26883(16) .1199(3) .0392(5) Uani 1.000 C
C7 .13049(16) .44147(17) .3333(3) .0463(6) Uani 1.000 C
C21 .38711(13) .38930(16) .5946(3) .0415(5) Uani 1.000 C
H1 .1935(15) .2647(17) .461(3) .040(5) Uiso 1.000 H
H2 .3715(17) .3094(18) .301(3) .048(5) Uiso 1.000 H
H4 .144(2) .577(2) .081(4) .068(6) Uiso 1.000 H
H6 .059(2) .140(2) .159(4) .066(7) Uiso 1.000 H
H31 .3284(19) .564(2) .328(4) .062(6) Uiso 1.000 H
H32 .3488(19) .494(2) .114(4) .062(6) Uiso 1.000 H
H51 .068(2) .3914(19) -.105(4) .067(6) Uiso 1.000 H
H52 .200(2) .3834(19) -.123(4) .068(7) Uiso 1.000 H
H61 .2205(17) .2087(17) .087(3) .043(5) Uiso 1.000 H
H71 .0479(18) .4247(18) .305(3) .048(5) Uiso 1.000 H
H72 .1523(17) .4918(18) .462(4) .054(6) Uiso 1.000 H
H212 .464(3) .299(3) .826(5) .095(9) Uiso 1.000 H

loop_
_atom_type_symbol
_atom_type_description
_atom_type_scat_dispersion_real
_atom_type_scat_dispersion_imag
_atom_type_scat_source
C C .0033 .0016 'International Tables Vol C Tables 4.2.6.8 and 6.1.1.4'
H H .0000 .0000 'International Tables Vol C Tables 4.2.6.8 and 6.1.1.4'
O O .0106 .0060 'International Tables Vol C Tables 4.2.6.8 and 6.1.1.4'

loop_
_geom_angle_atom_site_label_1
_geom_angle_atom_site_label_2
_geom_angle_atom_site_label_3
_geom_angle
_geom_angle_publ_flag
C6 O6 H6 109.6(17) no
C21 O212 H212 111(2) no
C6 C1 C7 101.39(12) no
C2 C1 C6 105.96(13) no
C2 C1 C7 102.27(13) no
C3 C2 C21 113.82(14) no
C1 C2 C21 111.07(14) no
C1 C2 C3 102.91(14) no
C2 C3 C4 103.03(15) no
C3 C4 C5 108.23(15) no
C3 C4 C7 101.53(15) no
C5 C4 C7 101.90(15) no
C4 C5 C6 103.86(15) no
C1 C6 C5 102.83(14) no
O6 C6 C1 112.13(14) no
O6 C6 C5 108.47(14) no
C1 C7 C4 94.54(14) no
O212 C21 C2 112.52(16) no
O211 C21 O212 122.43(18) no
O211 C21 C2 125.05(16) no
C2 C1 H1 114.0(11) no
C6 C1 H1 114.3(11) no
C7 C1 H1 117.4(11) no
C1 C2 H2 110.1(12) no
C3 C2 H2 112.7(11) no
C21 C2 H2 106.3(11) no
C2 C3 H31 109.0(14) no
C2 C3 H32 112.5(13) no
C4 C3 H31 110.3(13) no
C4 C3 H32 111.5(14) no
H31 C3 H32 110.3(19) no
C3 C4 H4 113.4(13) no
C5 C4 H4 113.9(14) no
C7 C4 H4 116.6(14) no
C4 C5 H51 111.9(13) no
C4 C5 H52 112.5(13) no
C6 C5 H51 109.6(13) no
C6 C5 H52 110.1(13) no
H51 C5 H52 109(2) no
O6 C6 H61 108.9(11) no
C1 C6 H61 110.3(11) no
C5 C6 H61 114.1(11) no
C1 C7 H71 111.5(12) no
C1 C7 H72 111.9(12) no
C4 C7 H71 115.0(11) no
C4 C7 H72 113.2(13) no
H71 C7 H72 110.0(17) no

loop_
_geom_bond_atom_site_label_1
_geom_bond_atom_site_label_2
_geom_bond_site_symmetry_1
_geom_bond_site_symmetry_2
_geom_bond_distance
_geom_bond_publ_flag
O6 C6 . . 1.442(2) no
O6 H6 . . .83(2) no
O211 C21 . . 1.200(2) no
O212 C21 . . 1.303(2) no
O212 H212 . . .90(3) no
C1 C6 . . 1.532(2) no
C1 C2 . . 1.558(2) no
C1 C7 . . 1.529(2) no
C2 C21 . . 1.509(3) no
C2 C3 . . 1.548(3) no
C3 C4 . . 1.530(3) no
C4 C5 . . 1.522(3) no
C4 C7 . . 1.528(3) no
C5 C6 . . 1.540(3) no
C1 H1 . . .951(18) no
C2 H2 . . .98(2) no
C3 H31 . . .99(2) no
C3 H32 . . .97(2) no
C4 H4 . . 1.03(2) no
C5 H51 . . .98(2) no
C5 H52 . . .98(2) no
C6 H61 . . 1.00(2) no
C7 H71 . . .97(2) no
C7 H72 . . .97(2) no

loop_
_geom_torsion_atom_site_label_1
_geom_torsion_atom_site_label_2
_geom_torsion_atom_site_label_3
_geom_torsion_atom_site_label_4
_geom_torsion
_geom_torsion_publ_flag
C6 C1 C2 C21 -163.00(13) no
C6 C1 C2 C3 74.84(15) no
C7 C1 C6 C5 36.32(16) no
C2 C1 C7 C4 53.59(14) no
C7 C1 C2 C3 -30.96(16) no
C7 C1 C2 C21 91.20(15) no
C2 C1 C6 O6 173.56(13) no
C2 C1 C6 C5 -70.12(16) no
C7 C1 C6 O6 -80.00(16) no
C6 C1 C7 C4 -55.73(15) no
C3 C2 C21 O212 -163.50(16) no
C21 C2 C3 C4 -125.02(15) no
C3 C2 C21 O211 17.1(3) no
C1 C2 C3 C4 -4.73(17) no
C1 C2 C21 O211 -98.5(2) no
C1 C2 C21 O212 80.92(18) no
C2 C3 C4 C5 -67.85(18) no
C2 C3 C4 C7 38.93(17) no
C3 C4 C5 C6 72.99(18) no
C7 C4 C5 C6 -33.54(18) no
C5 C4 C7 C1 54.67(16) no
C3 C4 C7 C1 -57.01(15) no
C4 C5 C6 C1 -1.71(18) no
C4 C5 C6 O6 117.20(16) no

loop_
_cod_related_entry_id
_cod_related_entry_database
_cod_related_entry_code
1 ChemSpider 3010628
